data_1503064
loop_
_publ_author_name
'D'Souza, Daniel M'
'Muschelknautz, Christian'
'Rominger, Frank'
'M\"uller, Thomas J J'

_publ_section_title
;
 Unusual solid-state luminescent push-pull indolones: a general one-pot
 three-component approach.
;
_journal_issue 15
_journal_name_full 'Organic letters'
_journal_page_first 3364
_journal_page_last 3367
_journal_paper_doi 10.1021/ol101165m
_journal_volume 12
_journal_year 2010
_chemical_formula_sum 'C29 H27.33 Cl2.67 N2 O2'
_chemical_formula_weight 530.33
_chemical_name_common 'in manuscript 8a'
_chemical_name_systematic
; 
 3-[(E)-3-(4-Methoxyphenyl)-1-phenyl-3-pyrroliden-1-yl-prop-2-en-(E)-yliden]-1,3-dihydroindol-2-one 
;
_space_group_IT_number 2
_symmetry_cell_setting triclinic
_symmetry_space_group_name_Hall '-P 1'
_symmetry_space_group_name_H-M 'P -1'
_atom_sites_solution_hydrogens geom
_atom_sites_solution_primary direct
_atom_sites_solution_secondary difmap
_audit_creation_method SHELXL-97
_cell_angle_alpha 92.632(2)
_cell_angle_beta 108.562(2)
_cell_angle_gamma 103.893(2)
_cell_formula_units_Z 2
_cell_length_a 9.706(1)
_cell_length_b 11.437(1)
_cell_length_c 12.864(1)
_cell_measurement_reflns_used 2607
_cell_measurement_temperature 100(2)
_cell_measurement_theta_max 24.67
_cell_measurement_theta_min 2.30
_cell_volume 1302.4(2)
_computing_cell_refinement 'Bruker SMART'
_computing_data_collection 'Bruker SMART'
_computing_data_reduction 'Bruker SAINT'
_computing_molecular_graphics 'Bruker SHELXTL'
_computing_publication_material 'Bruker SHELXTL'
_computing_structure_refinement 'SHELXL-97 (Sheldrick, 1997)'
_computing_structure_solution 'SHELXS-97 (Sheldrick, 1990)'
_diffrn_ambient_temperature 100(2)
_diffrn_measured_fraction_theta_full 0.998
_diffrn_measured_fraction_theta_max 0.998
_diffrn_measurement_device_type 'CCD area detector'
_diffrn_measurement_method 'omega scans'
_diffrn_radiation_monochromator graphite
_diffrn_radiation_source 'fine-focus sealed tube'
_diffrn_radiation_type MoK\a
_diffrn_radiation_wavelength 0.71073
_diffrn_reflns_av_R_equivalents 0.0227
_diffrn_reflns_av_sigmaI/netI 0.0307
_diffrn_reflns_limit_h_max 11
_diffrn_reflns_limit_h_min -11
_diffrn_reflns_limit_k_max 12
_diffrn_reflns_limit_k_min -12
_diffrn_reflns_limit_l_max 14
_diffrn_reflns_limit_l_min -14
_diffrn_reflns_number 9638
_diffrn_reflns_theta_full 23.82
_diffrn_reflns_theta_max 23.82
_diffrn_reflns_theta_min 1.68
_exptl_absorpt_coefficient_mu 0.347
_exptl_absorpt_correction_T_max 0.9727
_exptl_absorpt_correction_T_min 0.8911
_exptl_absorpt_correction_type multi-scan
_exptl_absorpt_process_details
;
Sheldrick, G. M. (2008). <i>SADABS</i>. University of G\"ottingen, Germany.
;
_exptl_crystal_colour orange
_exptl_crystal_density_diffrn 1.352
_exptl_crystal_density_method 'not measured'
_exptl_crystal_description 'flat stick'
_exptl_crystal_F_000 553
_exptl_crystal_size_max 0.34
_exptl_crystal_size_mid 0.18
_exptl_crystal_size_min 0.08
_refine_diff_density_max 0.224
_refine_diff_density_min -0.660
_refine_diff_density_rms 0.055
_refine_ls_extinction_method none
_refine_ls_goodness_of_fit_ref 1.029
_refine_ls_hydrogen_treatment mixed
_refine_ls_matrix_type full
_refine_ls_number_parameters 352
_refine_ls_number_reflns 3977
_refine_ls_number_restraints 10
_refine_ls_restrained_S_all 1.084
_refine_ls_R_factor_all 0.0709
_refine_ls_R_factor_gt 0.0519
_refine_ls_shift/su_max 0.001
_refine_ls_shift/su_mean 0.000
_refine_ls_structure_factor_coef Fsqd
_refine_ls_weighting_details 'calc w=1/[\s^2^(Fo^2^)+(0.0832P)^2^+0.9152P] where P=(Fo^2^+2Fc^2^)/3'
_refine_ls_weighting_scheme calc
_refine_ls_wR_factor_gt 0.1384
_refine_ls_wR_factor_ref 0.1511
_reflns_number_gt 3043
_reflns_number_total 3977
_reflns_threshold_expression >2sigma(I)
_cod_data_source_file ol101165m_si_002.cif
_cod_data_source_block dds40
_cod_original_cell_volume 1302.5(2)
_cod_original_sg_symbol_H-M P-1
_cod_database_code 1503064

loop_
_symmetry_equiv_pos_as_xyz
'x, y, z'
'-x, -y, -z'

loop_
_atom_site_label
_atom_site_type_symbol
_atom_site_fract_x
_atom_site_fract_y
_atom_site_fract_z
_atom_site_U_iso_or_equiv
_atom_site_adp_type
_atom_site_occupancy
_atom_site_symmetry_multiplicity
_atom_site_calc_flag
_atom_site_refinement_flags
_atom_site_disorder_assembly
_atom_site_disorder_group
O5 O 0.1960(2) -0.02139(19) 0.05255(17) 0.0349(5) Uani 1 1 d . . .
O24 O 1.2106(2) 0.2615(2) 0.51287(19) 0.0477(6) Uani 1 1 d . . .
N6 N 0.1078(3) 0.1483(2) 0.0471(2) 0.0313(6) Uani 1 1 d . . .
N11 N 0.6394(3) -0.1138(2) 0.1678(2) 0.0353(6) Uani 1 1 d . . .
C1 C 0.6467(3) 0.0008(3) 0.2029(2) 0.0306(7) Uani 1 1 d . . .
C2 C 0.5201(3) 0.0439(3) 0.1656(2) 0.0292(7) Uani 1 1 d . . .
C3 C 0.4983(3) 0.1569(3) 0.1920(2) 0.0282(7) Uani 1 1 d . . .
C4 C 0.3568(3) 0.1800(3) 0.1494(2) 0.0285(7) Uani 1 1 d . . .
C5 C 0.2186(3) 0.0901(3) 0.0798(2) 0.0289(7) Uani 1 1 d . . .
C12 C 0.5004(4) -0.2006(3) 0.0939(3) 0.0393(8) Uani 1 1 d . . .
H12A H 0.4613 -0.1693 0.0229 0.047 Uiso 1 1 calc R . .
H12B H 0.4215 -0.2164 0.1288 0.047 Uiso 1 1 calc R . .
C13 C 0.5473(4) -0.3152(3) 0.0757(3) 0.0471(9) Uani 1 1 d . . .
H13A H 0.5752 -0.3173 0.0081 0.057 Uiso 1 1 calc R . .
H13B H 0.4651 -0.3888 0.0691 0.057 Uiso 1 1 calc R . .
C14 C 0.6839(5) -0.3064(3) 0.1792(3) 0.0545(10) Uani 1 1 d . . .
H14A H 0.6520 -0.3346 0.2417 0.065 Uiso 1 1 calc R . .
H14B H 0.7494 -0.3549 0.1649 0.065 Uiso 1 1 calc R . .
C15 C 0.7638(4) -0.1719(3) 0.2026(3) 0.0470(9) Uani 1 1 d . . .
H15A H 0.8229 -0.1472 0.2823 0.056 Uiso 1 1 calc R . .
H15B H 0.8321 -0.1507 0.1593 0.056 Uiso 1 1 calc R . .
C21 C 0.7964(3) 0.0719(3) 0.2828(2) 0.0326(7) Uani 1 1 d . . .
C22 C 0.9116(4) 0.1294(4) 0.2470(3) 0.0544(11) Uani 1 1 d . . .
H22 H 0.8946 0.1253 0.1699 0.065 Uiso 1 1 calc R . .
C23 C 1.0513(4) 0.1928(4) 0.3206(3) 0.0591(11) Uani 1 1 d . . .
H23 H 1.1295 0.2308 0.2940 0.071 Uiso 1 1 calc R . .
C24 C 1.0769(3) 0.2008(3) 0.4327(3) 0.0380(8) Uani 1 1 d . . .
C25 C 0.9616(4) 0.1440(3) 0.4699(3) 0.0427(8) Uani 1 1 d . . .
H25 H 0.9781 0.1491 0.5470 0.051 Uiso 1 1 calc R . .
C26 C 0.8240(4) 0.0805(3) 0.3957(3) 0.0417(8) Uani 1 1 d . . .
H26 H 0.7461 0.0417 0.4223 0.050 Uiso 1 1 calc R . .
C27 C 1.3267(4) 0.3264(4) 0.4762(3) 0.0619(11) Uani 1 1 d . . .
H27A H 1.3553 0.2694 0.4332 0.093 Uiso 1 1 calc R . .
H27B H 1.4146 0.3687 0.5404 0.093 Uiso 1 1 calc R . .
H27C H 1.2904 0.3858 0.4298 0.093 Uiso 1 1 calc R . .
C31 C 0.6238(3) 0.2609(3) 0.2640(3) 0.0348(7) Uani 1 1 d . . .
C32 C 0.7185(4) 0.3372(3) 0.2206(3) 0.0490(9) Uani 1 1 d . . .
H32 H 0.7111 0.3186 0.1460 0.059 Uiso 1 1 calc R . .
C33 C 0.8236(4) 0.4399(4) 0.2840(5) 0.0733(14) Uani 1 1 d . . .
H33 H 0.8883 0.4914 0.2531 0.088 Uiso 1 1 calc R . .
C34 C 0.8350(5) 0.4679(4) 0.3913(6) 0.088(2) Uani 1 1 d . . .
H34 H 0.9039 0.5409 0.4340 0.106 Uiso 1 1 calc R . .
C35 C 0.7460(6) 0.3896(5) 0.4375(4) 0.0855(18) Uani 1 1 d . . .
H35 H 0.7585 0.4070 0.5134 0.103 Uiso 1 1 calc R . .
C36 C 0.6386(4) 0.2858(4) 0.3748(3) 0.0534(10) Uani 1 1 d . . .
H36 H 0.5765 0.2329 0.4067 0.064 Uiso 1 1 calc R . .
C41 C 0.3141(3) 0.2937(3) 0.1591(2) 0.0297(7) Uani 1 1 d . . .
C42 C 0.3863(3) 0.4120(3) 0.2134(2) 0.0335(7) Uani 1 1 d . . .
H42 H 0.4903 0.4332 0.2571 0.040 Uiso 1 1 calc R . .
C43 C 0.3057(4) 0.4983(3) 0.2032(3) 0.0398(8) Uani 1 1 d . . .
H43 H 0.3549 0.5779 0.2418 0.048 Uiso 1 1 calc R . .
C44 C 0.1536(4) 0.4708(3) 0.1374(3) 0.0406(8) Uani 1 1 d . . .
H44 H 0.1009 0.5316 0.1315 0.049 Uiso 1 1 calc R . .
C45 C 0.0793(3) 0.3551(3) 0.0807(3) 0.0365(8) Uani 1 1 d . . .
H45 H -0.0236 0.3357 0.0348 0.044 Uiso 1 1 calc R . .
C46 C 0.1592(3) 0.2695(3) 0.0929(2) 0.0306(7) Uani 1 1 d . . .
H2 H 0.439(3) -0.010(3) 0.117(2) 0.024(7) Uiso 1 1 d . . .
H6N H 0.019(4) 0.112(3) 0.012(3) 0.042(10) Uiso 1 1 d . . .
Cl51 Cl 0.4376(3) 0.8516(2) 0.3718(2) 0.0479(5) Uani 0.67 1 d PD A 1
Cl52 Cl 0.2298(2) 0.99896(14) 0.34787(14) 0.0680(5) Uani 0.67 1 d PD A 1
Cl53 Cl 0.1195(6) 0.7516(4) 0.2605(6) 0.0537(10) Uani 0.67 1 d PD A 1
C50 C 0.2673(4) 0.8877(4) 0.2943(3) 0.0644(12) Uani 0.67 1 d PD A 1
H50 H 0.2791 0.9102 0.2228 0.077 Uiso 0.67 1 calc PR A 1
Cl54 Cl 0.4221(9) 0.8986(10) 0.3939(6) 0.178(5) Uani 0.33 1 d PD B 2
Cl55 Cl 0.1210(14) 0.7682(11) 0.2496(14) 0.089(4) Uani 0.33 1 d PD B 2
C50A C 0.2673(4) 0.8877(4) 0.2943(3) 0.0644(12) Uani 0.33 1 d P B 2
H50A H 0.2970 0.9077 0.2290 0.077 Uiso 0.33 1 calc PR B 2
H50B H 0.2282 0.9550 0.3137 0.077 Uiso 0.33 1 calc PR B 2

loop_
_atom_site_aniso_label
_atom_site_aniso_U_11
_atom_site_aniso_U_22
_atom_site_aniso_U_33
_atom_site_aniso_U_23
_atom_site_aniso_U_13
_atom_site_aniso_U_12
O5 0.0232(11) 0.0384(13) 0.0369(12) 0.0034(10) 0.0021(9) 0.0082(9)
O24 0.0286(12) 0.0639(16) 0.0405(13) 0.0078(11) 0.0039(10) 0.0045(11)
N6 0.0190(14) 0.0380(16) 0.0315(14) 0.0082(12) 0.0016(11) 0.0068(12)
N11 0.0321(14) 0.0461(17) 0.0331(14) 0.0143(12) 0.0117(12) 0.0178(12)
C1 0.0277(16) 0.0447(19) 0.0229(15) 0.0139(13) 0.0116(13) 0.0107(14)
C2 0.0212(15) 0.0385(18) 0.0245(15) 0.0096(13) 0.0040(13) 0.0059(14)
C3 0.0227(15) 0.0399(18) 0.0201(14) 0.0123(12) 0.0057(12) 0.0056(13)
C4 0.0243(15) 0.0354(16) 0.0256(15) 0.0122(13) 0.0077(12) 0.0067(13)
C5 0.0215(15) 0.0398(19) 0.0256(15) 0.0107(13) 0.0065(12) 0.0093(13)
C12 0.0423(19) 0.0452(19) 0.0323(17) 0.0108(14) 0.0143(15) 0.0119(15)
C13 0.065(2) 0.046(2) 0.043(2) 0.0162(16) 0.0293(18) 0.0198(18)
C14 0.066(3) 0.058(2) 0.059(2) 0.0274(19) 0.032(2) 0.035(2)
C15 0.047(2) 0.061(2) 0.048(2) 0.0211(17) 0.0212(17) 0.0314(18)
C21 0.0228(15) 0.0505(19) 0.0293(16) 0.0165(14) 0.0085(13) 0.0170(14)
C22 0.0298(18) 0.099(3) 0.0293(18) 0.0233(19) 0.0069(15) 0.0102(19)
C23 0.0226(17) 0.110(3) 0.039(2) 0.028(2) 0.0091(15) 0.0060(19)
C24 0.0245(16) 0.052(2) 0.0365(18) 0.0110(15) 0.0044(14) 0.0155(15)
C25 0.0324(18) 0.064(2) 0.0285(17) 0.0067(16) 0.0081(14) 0.0102(16)
C26 0.0302(17) 0.061(2) 0.0337(18) 0.0131(16) 0.0133(14) 0.0080(16)
C27 0.0303(19) 0.080(3) 0.060(3) 0.006(2) 0.0067(18) 0.0003(19)
C31 0.0234(15) 0.0386(18) 0.0367(18) 0.0064(14) -0.0007(13) 0.0124(13)
C32 0.0257(17) 0.048(2) 0.064(2) 0.0085(18) 0.0071(17) 0.0038(16)
C33 0.027(2) 0.045(2) 0.122(4) 0.004(3) -0.001(2) -0.0005(17)
C34 0.050(3) 0.045(3) 0.117(5) -0.018(3) -0.043(3) 0.020(2)
C35 0.097(4) 0.078(3) 0.051(3) -0.022(3) -0.035(3) 0.056(3)
C36 0.058(2) 0.059(2) 0.036(2) 0.0006(17) -0.0035(18) 0.029(2)
C41 0.0258(15) 0.0392(18) 0.0246(15) 0.0131(13) 0.0079(12) 0.0086(13)
C42 0.0244(15) 0.0375(18) 0.0347(17) 0.0112(14) 0.0048(13) 0.0071(14)
C43 0.0395(19) 0.0363(18) 0.0418(19) 0.0120(15) 0.0115(15) 0.0087(15)
C44 0.0386(18) 0.0424(19) 0.0450(19) 0.0178(16) 0.0128(16) 0.0181(15)
C45 0.0274(16) 0.046(2) 0.0371(18) 0.0180(15) 0.0080(14) 0.0131(15)
C46 0.0269(16) 0.0394(18) 0.0250(15) 0.0127(13) 0.0071(12) 0.0087(13)
Cl51 0.0367(9) 0.0652(10) 0.0389(12) 0.0253(8) 0.0062(8) 0.0139(9)
Cl52 0.0907(12) 0.0539(9) 0.0675(10) 0.0072(7) 0.0417(9) 0.0144(8)
Cl53 0.0447(19) 0.0436(11) 0.064(2) -0.0115(12) 0.0145(15) 0.0057(10)
C50 0.058(3) 0.070(3) 0.059(3) 0.025(2) 0.017(2) 0.004(2)
Cl54 0.113(6) 0.263(11) 0.050(3) 0.046(5) -0.002(3) -0.108(6)
Cl55 0.043(4) 0.124(9) 0.083(5) 0.012(5) 0.010(3) 0.008(4)
C50A 0.058(3) 0.070(3) 0.059(3) 0.025(2) 0.017(2) 0.004(2)

loop_
_atom_type_symbol
_atom_type_description
_atom_type_scat_dispersion_real
_atom_type_scat_dispersion_imag
_atom_type_scat_source
C C 0.0033 0.0016 'International Tables Vol C Tables 4.2.6.8 and 6.1.1.4'
H H 0.0000 0.0000 'International Tables Vol C Tables 4.2.6.8 and 6.1.1.4'
N N 0.0061 0.0033 'International Tables Vol C Tables 4.2.6.8 and 6.1.1.4'
O O 0.0106 0.0060 'International Tables Vol C Tables 4.2.6.8 and 6.1.1.4'
Cl Cl 0.1484 0.1585 'International Tables Vol C Tables 4.2.6.8 and 6.1.1.4'

loop_
_geom_angle_atom_site_label_1
_geom_angle_atom_site_label_2
_geom_angle_atom_site_label_3
_geom_angle
C24 O24 C27 116.8(3)
C5 N6 C46 111.6(3)
C5 N6 H6N 123(2)
C46 N6 H6N 125(2)
C1 N11 C12 123.5(3)
C1 N11 C15 125.5(3)
C12 N11 C15 110.9(3)
N11 C1 C2 119.8(3)
N11 C1 C21 115.1(3)
C2 C1 C21 125.1(3)
C1 C2 C3 130.4(3)
C1 C2 H2 114.4(18)
C3 C2 H2 115.2(18)
C4 C3 C2 121.4(3)
C4 C3 C31 115.9(3)
C2 C3 C31 122.7(3)
C3 C4 C5 124.6(3)
C3 C4 C41 129.6(3)
C5 C4 C41 105.7(2)
O5 C5 N6 122.7(3)
O5 C5 C4 129.7(3)
N6 C5 C4 107.6(3)
N11 C12 C13 104.6(3)
N11 C12 H12A 110.8
C13 C12 H12A 110.8
N11 C12 H12B 110.8
C13 C12 H12B 110.8
H12A C12 H12B 108.9
C12 C13 C14 103.7(3)
C12 C13 H13A 111.0
C14 C13 H13A 111.0
C12 C13 H13B 111.0
C14 C13 H13B 111.0
H13A C13 H13B 109.0
C15 C14 C13 103.1(3)
C15 C14 H14A 111.1
C13 C14 H14A 111.1
C15 C14 H14B 111.1
C13 C14 H14B 111.1
H14A C14 H14B 109.1
N11 C15 C14 103.5(3)
N11 C15 H15A 111.1
C14 C15 H15A 111.1
N11 C15 H15B 111.1
C14 C15 H15B 111.1
H15A C15 H15B 109.0
C22 C21 C26 117.9(3)
C22 C21 C1 121.4(3)
C26 C21 C1 120.7(3)
C23 C22 C21 121.6(3)
C23 C22 H22 119.2
C21 C22 H22 119.2
C22 C23 C24 119.8(3)
C22 C23 H23 120.1
C24 C23 H23 120.1
O24 C24 C23 124.7(3)
O24 C24 C25 116.1(3)
C23 C24 C25 119.2(3)
C26 C25 C24 120.3(3)
C26 C25 H25 119.9
C24 C25 H25 119.9
C25 C26 C21 121.2(3)
C25 C26 H26 119.4
C21 C26 H26 119.4
O24 C27 H27A 109.5
O24 C27 H27B 109.5
H27A C27 H27B 109.5
O24 C27 H27C 109.5
H27A C27 H27C 109.5
H27B C27 H27C 109.5
C32 C31 C36 119.5(3)
C32 C31 C3 121.0(3)
C36 C31 C3 119.3(3)
C33 C32 C31 120.9(4)
C33 C32 H32 119.5
C31 C32 H32 119.5
C32 C33 C34 120.1(5)
C32 C33 H33 120.0
C34 C33 H33 120.0
C35 C34 C33 119.7(4)
C35 C34 H34 120.1
C33 C34 H34 120.1
C34 C35 C36 121.0(5)
C34 C35 H35 119.5
C36 C35 H35 119.5
C35 C36 C31 118.6(4)
C35 C36 H36 120.7
C31 C36 H36 120.7
C42 C41 C46 116.9(3)
C42 C41 C4 136.4(3)
C46 C41 C4 106.7(3)
C43 C42 C41 119.8(3)
C43 C42 H42 120.1
C41 C42 H42 120.1
C42 C43 C44 121.4(3)
C42 C43 H43 119.3
C44 C43 H43 119.3
C45 C44 C43 120.3(3)
C45 C44 H44 119.9
C43 C44 H44 119.9
C46 C45 C44 117.9(3)
C46 C45 H45 121.0
C44 C45 H45 121.0
C45 C46 N6 128.0(3)
C45 C46 C41 123.6(3)
N6 C46 C41 108.4(3)
Cl52 C50 Cl53 113.4(3)
Cl52 C50 Cl51 116.5(3)
Cl53 C50 Cl51 107.2(3)
Cl52 C50 H50 106.4
Cl53 C50 H50 106.4
Cl51 C50 H50 106.4

loop_
_geom_bond_atom_site_label_1
_geom_bond_atom_site_label_2
_geom_bond_distance
O5 C5 1.254(4)
O24 C24 1.371(4)
O24 C27 1.418(4)
N6 C5 1.363(4)
N6 C46 1.387(4)
N6 H6N 0.83(4)
N11 C1 1.345(4)
N11 C12 1.471(4)
N11 C15 1.472(4)
C1 C2 1.386(4)
C1 C21 1.494(4)
C2 C3 1.403(4)
C2 H2 0.90(3)
C3 C4 1.402(4)
C3 C31 1.496(4)
C4 C5 1.465(4)
C4 C41 1.468(4)
C12 C13 1.519(5)
C12 H12A 0.9900
C12 H12B 0.9900
C13 C14 1.530(5)
C13 H13A 0.9900
C13 H13B 0.9900
C14 C15 1.515(5)
C14 H14A 0.9900
C14 H14B 0.9900
C15 H15A 0.9900
C15 H15B 0.9900
C21 C22 1.377(4)
C21 C26 1.386(4)
C22 C23 1.381(5)
C22 H22 0.9500
C23 C24 1.378(5)
C23 H23 0.9500
C24 C25 1.386(5)
C25 C26 1.372(5)
C25 H25 0.9500
C26 H26 0.9500
C27 H27A 0.9800
C27 H27B 0.9800
C27 H27C 0.9800
C31 C32 1.380(5)
C31 C36 1.396(5)
C32 C33 1.375(5)
C32 H32 0.9500
C33 C34 1.366(8)
C33 H33 0.9500
C34 C35 1.380(8)
C34 H34 0.9500
C35 C36 1.389(6)
C35 H35 0.9500
C36 H36 0.9500
C41 C42 1.399(4)
C41 C46 1.423(4)
C42 C43 1.386(5)
C42 H42 0.9500
C43 C44 1.397(5)
C43 H43 0.9500
C44 C45 1.385(5)
C44 H44 0.9500
C45 C46 1.373(4)
C45 H45 0.9500
Cl51 C50 1.793(5)
Cl52 C50 1.590(5)
Cl53 C50 1.772(6)
C50 H50 1.0000

loop_
_geom_torsion_atom_site_label_1
_geom_torsion_atom_site_label_2
_geom_torsion_atom_site_label_3
_geom_torsion_atom_site_label_4
_geom_torsion
C12 N11 C1 C2 -2.6(4)
C15 N11 C1 C2 -178.5(3)
C12 N11 C1 C21 176.6(3)
C15 N11 C1 C21 0.7(4)
N11 C1 C2 C3 178.0(3)
C21 C1 C2 C3 -1.1(5)
C1 C2 C3 C4 -176.2(3)
C1 C2 C3 C31 5.7(5)
C2 C3 C4 C5 3.4(4)
C31 C3 C4 C5 -178.3(3)
C2 C3 C4 C41 -174.2(3)
C31 C3 C4 C41 4.1(4)
C46 N6 C5 O5 176.7(3)
C46 N6 C5 C4 -2.3(3)
C3 C4 C5 O5 6.0(5)
C41 C4 C5 O5 -176.0(3)
C3 C4 C5 N6 -175.0(3)
C41 C4 C5 N6 3.0(3)
C1 N11 C12 C13 178.9(3)
C15 N11 C12 C13 -4.7(3)
N11 C12 C13 C14 25.9(3)
C12 C13 C14 C15 -37.2(3)
C1 N11 C15 C14 157.8(3)
C12 N11 C15 C14 -18.6(3)
C13 C14 C15 N11 34.0(3)
N11 C1 C21 C22 83.0(4)
C2 C1 C21 C22 -97.8(4)
N11 C1 C21 C26 -96.1(4)
C2 C1 C21 C26 83.1(4)
C26 C21 C22 C23 0.7(6)
C1 C21 C22 C23 -178.4(4)
C21 C22 C23 C24 -0.9(7)
C27 O24 C24 C23 4.0(5)
C27 O24 C24 C25 -176.2(3)
C22 C23 C24 O24 -179.8(4)
C22 C23 C24 C25 0.5(6)
O24 C24 C25 C26 -179.7(3)
C23 C24 C25 C26 0.1(5)
C24 C25 C26 C21 -0.3(5)
C22 C21 C26 C25 -0.1(5)
C1 C21 C26 C25 179.0(3)
C4 C3 C31 C32 -94.5(3)
C2 C3 C31 C32 83.8(4)
C4 C3 C31 C36 81.1(4)
C2 C3 C31 C36 -100.7(4)
C36 C31 C32 C33 -2.4(5)
C3 C31 C32 C33 173.1(3)
C31 C32 C33 C34 -0.2(6)
C32 C33 C34 C35 3.3(6)
C33 C34 C35 C36 -3.7(7)
C34 C35 C36 C31 1.0(6)
C32 C31 C36 C35 2.0(5)
C3 C31 C36 C35 -173.6(3)
C3 C4 C41 C42 -3.7(6)
C5 C4 C41 C42 178.4(3)
C3 C4 C41 C46 175.3(3)
C5 C4 C41 C46 -2.6(3)
C46 C41 C42 C43 1.5(4)
C4 C41 C42 C43 -179.6(3)
C41 C42 C43 C44 -1.5(5)
C42 C43 C44 C45 0.3(5)
C43 C44 C45 C46 1.0(5)
C44 C45 C46 N6 178.1(3)
C44 C45 C46 C41 -1.0(4)
C5 N6 C46 C45 -178.5(3)
C5 N6 C46 C41 0.6(3)
C42 C41 C46 C45 -0.2(4)
C4 C41 C46 C45 -179.5(3)
C42 C41 C46 N6 -179.5(2)
C4 C41 C46 N6 1.3(3)
